data_1546747
loop_
_publ_author_name
'Dziuk, B\/la\.zej'
'O\'smia\/lowski, Borys'
'Zakrzewska, Anna'
'Ejsmont, Krzysztof'
'Zarychta, Bartosz'

_publ_section_title
;
 2,2-Difluoro-3-(4-fluorophenyl)-2<i>H</i>-benzo[<i>e</i>][1,3,2]oxazaborinin-3-ium-2-uide
;
_journal_coeditor_code BT4059
_journal_issue 8
_journal_name_full IUCrData
_journal_page_first x171109
_journal_paper_doi 10.1107/S2414314617011099
_journal_volume 2
_journal_year 2017
_chemical_formula_iupac 'C13 H9 B F3 N O'
_chemical_formula_moiety 'C13 H9 B F3 N O'
_chemical_formula_sum 'C13 H9 B F3 N O'
_chemical_formula_weight 263.02
_chemical_name_systematic 2,2-Difluoro-3-(4-fluorophenyl)-2<i>H</i>-benzo[<i>e</i>][1,3,2]oxazaborinin-3-ium-2-uide
_space_group_crystal_system monoclinic
_space_group_IT_number 9
_space_group_name_Hall 'C -2yc'
_space_group_name_H-M_alt 'C 1 c 1'
_symmetry_space_group_name_Hall 'C -2yc'
_symmetry_space_group_name_H-M 'C 1 c 1'
_atom_sites_solution_hydrogens geom
_audit_creation_method SHELXL-2013
_cell_angle_alpha 90
_cell_angle_beta 120.523(7)
_cell_angle_gamma 90
_cell_formula_units_Z 4
_cell_length_a 16.4374(9)
_cell_length_b 6.2657(2)
_cell_length_c 12.5689(6)
_cell_measurement_reflns_used 3617
_cell_measurement_temperature 100.00(10)
_cell_measurement_theta_max 25.996
_cell_measurement_theta_min 3.556
_cell_volume 1115.11(12)
_computing_cell_refinement
;
CrysAlisCCD (Oxford Diffraction, 2008)
;
_computing_data_collection
;
CrysAlisCCD (Oxford Diffraction, 2008)
;
_computing_data_reduction
;
CrysAlisCCD (Oxford Diffraction, 2008)
;
_computing_molecular_graphics
;
SHELXTL (Sheldrick, 2008)
;
_computing_publication_material
;
SHELXL2014 (Sheldrick, 2015)
;
_computing_structure_refinement
;
SHELXL2014 (Sheldrick, 2015)
;
_computing_structure_solution
;
SHELXS2014 (Sheldrick, 2008)
;
_diffrn_ambient_temperature 100.00(10)
_diffrn_detector_area_resol_mean '1024 x 1024 with blocks 2 x 2'
_diffrn_measured_fraction_theta_full 0.996
_diffrn_measured_fraction_theta_max 0.995
_diffrn_measurement_device_type 'Oxford Diffraction Xcalibur'
_diffrn_measurement_method '\w scan'
_diffrn_radiation_type MoK\a
_diffrn_radiation_wavelength 0.71073
_diffrn_reflns_av_R_equivalents 0.0123
_diffrn_reflns_limit_h_max 20
_diffrn_reflns_limit_h_min -20
_diffrn_reflns_limit_k_max 6
_diffrn_reflns_limit_k_min -7
_diffrn_reflns_limit_l_max 14
_diffrn_reflns_limit_l_min -15
_diffrn_reflns_number 3617
_diffrn_reflns_theta_full 25.242
_diffrn_reflns_theta_max 25.996
_diffrn_reflns_theta_min 3.556
_diffrn_standards_decay_% 0
_diffrn_standards_interval_count 0
_diffrn_standards_interval_time 0
_diffrn_standards_number 0
_exptl_absorpt_coefficient_mu 0.132
_exptl_absorpt_correction_type none
_exptl_crystal_colour colourless
_exptl_crystal_density_diffrn 1.567
_exptl_crystal_density_method 'not measured'
_exptl_crystal_description irregular
_exptl_crystal_F_000 536
_exptl_crystal_size_max 0.30
_exptl_crystal_size_mid 0.27
_exptl_crystal_size_min 0.20
_refine_diff_density_max 0.317
_refine_diff_density_min -0.155
_refine_ls_abs_structure_details
;
Flack <i>x</i> determined using 822 quotients
[(<i>I</i>^+^)-(<i>I</i>^-^)]/[(<i>I</i>^+^)+(<i>I</i>^-^)]
(Parsons <i>et al.</i>,  2013)
;
_refine_ls_abs_structure_Flack 0.4(2)
_refine_ls_extinction_method none
_refine_ls_goodness_of_fit_ref 1.014
_refine_ls_hydrogen_treatment constr
_refine_ls_matrix_type full
_refine_ls_number_parameters 172
_refine_ls_number_reflns 2009
_refine_ls_number_restraints 2
_refine_ls_restrained_S_all 1.013
_refine_ls_R_factor_all 0.0290
_refine_ls_R_factor_gt 0.0270
_refine_ls_shift/su_max 0.000
_refine_ls_shift/su_mean 0.000
_refine_ls_structure_factor_coef Fsqd
_refine_ls_weighting_details 'w=1/[\s^2^(Fo^2^)+(0.0483P)^2^] where P=(Fo^2^+2Fc^2^)/3'
_refine_ls_weighting_scheme calc
_refine_ls_wR_factor_gt 0.0673
_refine_ls_wR_factor_ref 0.0681
_reflns_number_gt 1893
_reflns_number_total 2009
_reflns_threshold_expression 'I > 2\s(I)'
_cod_data_source_file bt4059sup1.cif
_cod_data_source_block I
_cod_original_cell_volume 1115.11(11)
_cod_database_code 1546747
_shelx_space_group_comment
;
The symmetry employed for this shelxl refinement is uniquely defined
by the following loop, which should always be used as a source of
symmetry information in preference to the above space-group names.
They are only intended as comments.
;
_shelxl_version_number .2013

loop_
_space_group_symop_operation_xyz
'x, y, z'
'x, -y, z+1/2'
'x+1/2, y+1/2, z'
'x+1/2, -y+1/2, z+1/2'

loop_
_atom_site_type_symbol
_atom_site_label
_atom_site_fract_x
_atom_site_fract_y
_atom_site_fract_z
_atom_site_U_iso_or_equiv
_atom_site_adp_type
_atom_site_calc_flag
_atom_site_occupancy
B B1 0.77468(19) 0.1468(4) 0.5089(2) 0.0181(6) Uani d 1
N N1 0.77972(13) 0.3792(3) 0.46252(16) 0.0156(4) Uani d 1
O O1 0.74538(11) 0.1567(2) 0.59940(15) 0.0198(4) Uani d 1
F F1 0.86187(10) 0.0523(2) 0.56040(12) 0.0238(3) Uani d 1
F F2 0.70869(10) 0.03147(19) 0.40483(13) 0.0238(3) Uani d 1
F F3 0.98722(11) 0.5268(2) 0.23374(14) 0.0305(4) Uani d 1
C C1 0.68820(15) 0.3108(3) 0.59781(19) 0.0154(5) Uani d 1
C C2 0.64062(16) 0.2866(4) 0.66190(19) 0.0181(5) Uani d 1
H H2A 0.6467 0.1614 0.7050 0.022 Uiso calc 1
C C3 0.58407(17) 0.4510(4) 0.6609(2) 0.0218(5) Uani d 1
H H3A 0.5516 0.4334 0.7030 0.026 Uiso calc 1
C C4 0.57420(17) 0.6424(4) 0.5989(2) 0.0237(5) Uani d 1
H H4A 0.5360 0.7508 0.5999 0.028 Uiso calc 1
C C5 0.62172(16) 0.6682(4) 0.5364(2) 0.0200(5) Uani d 1
H H5A 0.6161 0.7956 0.4952 0.024 Uiso calc 1
C C6 0.67883(16) 0.5040(3) 0.5339(2) 0.0173(5) Uani d 1
C C7 0.73105(16) 0.5331(3) 0.4728(2) 0.0156(5) Uani d 1
H H7A 0.7303 0.6659 0.4392 0.019 Uiso calc 1
C C8 0.83503(15) 0.4185(4) 0.40454(19) 0.0161(5) Uani d 1
C C9 0.88431(16) 0.6091(4) 0.4256(2) 0.0190(5) Uani d 1
H H9A 0.8829 0.7109 0.4785 0.023 Uiso calc 1
C C10 0.93566(17) 0.6471(4) 0.3674(2) 0.0217(5) Uani d 1
H H10A 0.9683 0.7746 0.3799 0.026 Uiso calc 1
C C11 0.93716(17) 0.4909(4) 0.2905(2) 0.0205(5) Uani d 1
C C12 0.88997(16) 0.2993(4) 0.2704(2) 0.0194(5) Uani d 1
H H12A 0.8927 0.1961 0.2192 0.023 Uiso calc 1
C C13 0.83857(17) 0.2640(3) 0.3283(2) 0.0174(5) Uani d 1
H H13A 0.8063 0.1360 0.3158 0.021 Uiso calc 1

loop_
_atom_site_aniso_label
_atom_site_aniso_U_11
_atom_site_aniso_U_22
_atom_site_aniso_U_33
_atom_site_aniso_U_12
_atom_site_aniso_U_13
_atom_site_aniso_U_23
B1 0.0223(13) 0.0108(11) 0.0220(14) 0.0011(10) 0.0117(12) 0.0001(10)
N1 0.0181(9) 0.0121(8) 0.0143(9) -0.0008(8) 0.0066(8) -0.0015(7)
O1 0.0261(9) 0.0143(8) 0.0216(8) 0.0034(7) 0.0140(7) 0.0039(6)
F1 0.0296(8) 0.0170(7) 0.0295(8) 0.0092(6) 0.0185(7) 0.0086(6)
F2 0.0357(8) 0.0142(7) 0.0229(7) -0.0078(6) 0.0160(7) -0.0047(5)
F3 0.0319(8) 0.0403(9) 0.0308(8) -0.0023(7) 0.0243(8) 0.0007(7)
C1 0.0125(10) 0.0170(11) 0.0128(11) -0.0020(8) 0.0037(9) -0.0027(8)
C2 0.0193(11) 0.0213(11) 0.0138(12) -0.0028(9) 0.0084(10) 0.0012(9)
C3 0.0182(12) 0.0304(13) 0.0177(12) -0.0018(10) 0.0098(10) -0.0033(10)
C4 0.0179(12) 0.0234(11) 0.0255(13) 0.0031(10) 0.0079(11) -0.0037(10)
C5 0.0181(12) 0.0161(11) 0.0203(12) -0.0002(9) 0.0058(10) 0.0003(9)
C6 0.0160(11) 0.0200(11) 0.0138(10) -0.0054(9) 0.0062(10) -0.0033(8)
C7 0.0164(11) 0.0126(10) 0.0160(11) -0.0002(8) 0.0069(10) -0.0004(8)
C8 0.0160(11) 0.0198(11) 0.0124(11) 0.0035(9) 0.0071(9) 0.0018(9)
C9 0.0205(12) 0.0166(11) 0.0187(11) 0.0030(9) 0.0092(10) 0.0006(9)
C10 0.0202(12) 0.0173(11) 0.0226(13) -0.0027(9) 0.0071(11) 0.0010(9)
C11 0.0178(12) 0.0271(13) 0.0185(11) 0.0033(10) 0.0106(10) 0.0064(10)
C12 0.0204(11) 0.0227(11) 0.0145(11) 0.0033(10) 0.0085(10) -0.0027(9)
C13 0.0170(11) 0.0159(10) 0.0165(11) 0.0013(9) 0.0066(10) 0.0016(9)

loop_
_atom_type_symbol
_atom_type_description
_atom_type_scat_dispersion_real
_atom_type_scat_dispersion_imag
_atom_type_scat_source
C C 0.0033 0.0016 'International Tables Vol C Tables 4.2.6.8 and 6.1.1.4'
H H 0.0000 0.0000 'International Tables Vol C Tables 4.2.6.8 and 6.1.1.4'
B B 0.0013 0.0007 'International Tables Vol C Tables 4.2.6.8 and 6.1.1.4'
N N 0.0061 0.0033 'International Tables Vol C Tables 4.2.6.8 and 6.1.1.4'
O O 0.0106 0.0060 'International Tables Vol C Tables 4.2.6.8 and 6.1.1.4'
F F 0.0171 0.0103 'International Tables Vol C Tables 4.2.6.8 and 6.1.1.4'

loop_
_geom_angle_atom_site_label_1
_geom_angle_atom_site_label_2
_geom_angle_atom_site_label_3
_geom_angle
F1 B1 F2 110.23(19)
F1 B1 O1 109.4(2)
F2 B1 O1 110.31(19)
F1 B1 N1 109.44(19)
F2 B1 N1 106.89(19)
O1 B1 N1 110.49(17)
C7 N1 C8 119.98(18)
C7 N1 B1 119.66(19)
C8 N1 B1 120.32(17)
C1 O1 B1 122.08(17)
O1 C1 C2 120.73(19)
O1 C1 C6 119.8(2)
C2 C1 C6 119.42(19)
C3 C2 C1 119.2(2)
C3 C2 H2A 120.4
C1 C2 H2A 120.4
C2 C3 C4 122.1(2)
C2 C3 H3A 118.9
C4 C3 H3A 118.9
C5 C4 C3 119.0(2)
C5 C4 H4A 120.5
C3 C4 H4A 120.5
C4 C5 C6 120.6(2)
C4 C5 H5A 119.7
C6 C5 H5A 119.7
C5 C6 C1 119.7(2)
C5 C6 C7 120.8(2)
C1 C6 C7 119.5(2)
N1 C7 C6 121.89(19)
N1 C7 H7A 119.1
C6 C7 H7A 119.1
C13 C8 C9 120.5(2)
C13 C8 N1 119.2(2)
C9 C8 N1 120.32(19)
C10 C9 C8 119.8(2)
C10 C9 H9A 120.1
C8 C9 H9A 120.1
C11 C10 C9 118.5(2)
C11 C10 H10A 120.7
C9 C10 H10A 120.7
F3 C11 C12 118.9(2)
F3 C11 C10 118.8(2)
C12 C11 C10 122.3(2)
C11 C12 C13 118.6(2)
C11 C12 H12A 120.7
C13 C12 H12A 120.7
C12 C13 C8 120.2(2)
C12 C13 H13A 119.9
C8 C13 H13A 119.9

loop_
_geom_bond_atom_site_label_1
_geom_bond_atom_site_label_2
_geom_bond_distance
B1 F1 1.372(3)
B1 F2 1.403(3)
B1 O1 1.445(3)
B1 N1 1.586(3)
N1 C7 1.300(3)
N1 C8 1.446(3)
O1 C1 1.340(3)
F3 C11 1.354(3)
C1 C2 1.387(3)
C1 C6 1.418(3)
C2 C3 1.383(3)
C2 H2A 0.9300
C3 C4 1.394(4)
C3 H3A 0.9300
C4 C5 1.370(3)
C4 H4A 0.9300
C5 C6 1.403(3)
C5 H5A 0.9300
C6 C7 1.425(3)
C7 H7A 0.9300
C8 C13 1.384(3)
C8 C9 1.391(3)
C9 C10 1.389(3)
C9 H9A 0.9300
C10 C11 1.385(3)
C10 H10A 0.9300
C11 C12 1.381(3)
C12 C13 1.384(3)
C12 H12A 0.9300
C13 H13A 0.9300

loop_
_geom_hbond_atom_site_label_D
_geom_hbond_atom_site_label_H
_geom_hbond_atom_site_label_A
_geom_hbond_site_symmetry_A
_geom_hbond_distance_DH
_geom_hbond_distance_HA
_geom_hbond_distance_DA
_geom_hbond_angle_DHA
C2 H2A F2 2 0.93 2.49 3.328(3) 149.9
C7 H7A F2 1_565 0.93 2.32 3.209(2) 158.7
C9 H9A F1 1_565 0.93 2.47 3.369(3) 161.8
C12 H12A F1 2_554 0.93 2.37 3.286(3) 166.8
C13 H13A F2 . 0.93 2.47 3.114(3) 126.9

loop_
_geom_torsion_atom_site_label_1
_geom_torsion_atom_site_label_2
_geom_torsion_atom_site_label_3
_geom_torsion_atom_site_label_4
_geom_torsion
F1 B1 N1 C7 -143.2(2)
F2 B1 N1 C7 97.4(2)
O1 B1 N1 C7 -22.6(3)
F1 B1 N1 C8 39.3(3)
F2 B1 N1 C8 -80.1(2)
O1 B1 N1 C8 159.87(18)
F1 B1 O1 C1 150.84(18)
F2 B1 O1 C1 -87.7(2)
N1 B1 O1 C1 30.3(3)
B1 O1 C1 C2 162.2(2)
B1 O1 C1 C6 -20.3(3)
O1 C1 C2 C3 178.3(2)
C6 C1 C2 C3 0.7(3)
C1 C2 C3 C4 -0.9(3)
C2 C3 C4 C5 0.3(3)
C3 C4 C5 C6 0.5(3)
C4 C5 C6 C1 -0.7(3)
C4 C5 C6 C7 -177.7(2)
O1 C1 C6 C5 -177.57(19)
C2 C1 C6 C5 0.1(3)
O1 C1 C6 C7 -0.5(3)
C2 C1 C6 C7 177.1(2)
C8 N1 C7 C6 -177.25(19)
B1 N1 C7 C6 5.3(3)
C5 C6 C7 N1 -175.6(2)
C1 C6 C7 N1 7.4(3)
C7 N1 C8 C13 -141.0(2)
B1 N1 C8 C13 36.5(3)
C7 N1 C8 C9 39.2(3)
B1 N1 C8 C9 -143.3(2)
C13 C8 C9 C10 1.5(3)
N1 C8 C9 C10 -178.7(2)
C8 C9 C10 C11 -0.8(3)
C9 C10 C11 F3 -179.9(2)
C9 C10 C11 C12 -0.4(3)
F3 C11 C12 C13 -179.7(2)
C10 C11 C12 C13 0.8(3)
C11 C12 C13 C8 -0.1(3)
C9 C8 C13 C12 -1.1(3)
N1 C8 C13 C12 179.11(19)

_cod_database_fobs_code 1546747
